data_4327905
loop_
_publ_author_name
'K. Cory MacLeod'
'Brian O. Patrick'
'Kevin M. Smith'

_publ_section_title
;
 Reactivity of Cr(III) \m-Oxo Compounds: Catalyst Regeneration and Atom
 Transfer Processes
;
_journal_name_full 'Inorganic Chemistry'
_journal_page_first 688
_journal_page_last 700
_journal_paper_doi 10.1021/ic202233f
_journal_volume 51
_journal_year 2012
_chemical_formula_sum 'C33 H35 Cr N2 O2'
_chemical_formula_weight 543.63
_chemical_name_systematic
;
 ?
;
_space_group_IT_number 2
_symmetry_cell_setting triclinic
_symmetry_space_group_name_Hall '-P 1'
_symmetry_space_group_name_H-M 'P -1'
_atom_sites_solution_hydrogens geom
_atom_sites_solution_primary direct
_atom_sites_solution_secondary difmap
_audit_creation_method SHELXL-97
_cell_angle_alpha 63.185(6)
_cell_angle_beta 73.615(6)
_cell_angle_gamma 82.412(6)
_cell_formula_units_Z 2
_cell_length_a 9.5648(10)
_cell_length_b 12.8067(15)
_cell_length_c 13.3869(16)
_cell_measurement_reflns_used 5676
_cell_measurement_temperature 173(2)
_cell_measurement_theta_max 27.88
_cell_measurement_theta_min 2.54
_cell_volume 1404.0(3)
_computing_structure_refinement 'SHELXL-97 (Sheldrick, 1997)'
_diffrn_ambient_temperature 173(2)
_diffrn_measured_fraction_theta_full 0.983
_diffrn_measured_fraction_theta_max 0.983
_diffrn_measurement_device_type 'Bruker X8 APEX II'
_diffrn_measurement_method 'area detector'
_diffrn_radiation_monochromator graphite
_diffrn_radiation_source 'fine-focus sealed tube'
_diffrn_radiation_type MoK\a
_diffrn_radiation_wavelength 0.71073
_diffrn_reflns_av_R_equivalents 0.0285
_diffrn_reflns_av_sigmaI/netI 0.0277
_diffrn_reflns_limit_h_max 12
_diffrn_reflns_limit_h_min -12
_diffrn_reflns_limit_k_max 16
_diffrn_reflns_limit_k_min -16
_diffrn_reflns_limit_l_max 17
_diffrn_reflns_limit_l_min -17
_diffrn_reflns_number 29267
_diffrn_reflns_theta_full 28.09
_diffrn_reflns_theta_max 28.09
_diffrn_reflns_theta_min 1.78
_exptl_absorpt_coefficient_mu 0.440
_exptl_absorpt_correction_T_max 0.896
_exptl_absorpt_correction_T_min 0.704
_exptl_absorpt_correction_type multi-scan
_exptl_crystal_colour black-green
_exptl_crystal_density_diffrn 1.286
_exptl_crystal_description prism
_exptl_crystal_F_000 574
_exptl_crystal_size_max 0.50
_exptl_crystal_size_mid 0.30
_exptl_crystal_size_min 0.25
_refine_diff_density_max 0.354
_refine_diff_density_min -0.406
_refine_diff_density_rms 0.053
_refine_ls_extinction_method none
_refine_ls_goodness_of_fit_ref 1.044
_refine_ls_hydrogen_treatment constr
_refine_ls_matrix_type full
_refine_ls_number_parameters 349
_refine_ls_number_reflns 6734
_refine_ls_number_restraints 0
_refine_ls_restrained_S_all 1.044
_refine_ls_R_factor_all 0.0476
_refine_ls_R_factor_gt 0.0376
_refine_ls_shift/su_max 0.006
_refine_ls_shift/su_mean 0.001
_refine_ls_structure_factor_coef Fsqd
_refine_ls_weighting_details 'calc w=1/[\s^2^(Fo^2^)+(0.0445P)^2^+0.8065P] where P=(Fo^2^+2Fc^2^)/3'
_refine_ls_weighting_scheme calc
_refine_ls_wR_factor_gt 0.0955
_refine_ls_wR_factor_ref 0.1020
_reflns_number_gt 5627
_reflns_number_total 6734
_reflns_threshold_expression >2sigma(I)
_cod_data_source_file ic202233f_si_002_3.cif
_cod_data_source_block 5_CpCr[(XylNCMe)2CH](O2CPh)
_cod_database_code 4327905

loop_
_symmetry_equiv_pos_as_xyz
'x, y, z'
'-x, -y, -z'

loop_
_atom_site_label
_atom_site_type_symbol
_atom_site_fract_x
_atom_site_fract_y
_atom_site_fract_z
_atom_site_U_iso_or_equiv
_atom_site_adp_type
_atom_site_occupancy
_atom_site_symmetry_multiplicity
_atom_site_calc_flag
_atom_site_refinement_flags
C1 C 0.5516(2) 0.25633(18) 0.72629(17) 0.0342(4) Uani 1 1 d .
H1A H 0.5468 0.3378 0.7148 0.051 Uiso 1 1 calc R
H1B H 0.6513 0.2377 0.6930 0.051 Uiso 1 1 calc R
H1C H 0.5236 0.2043 0.8092 0.051 Uiso 1 1 calc R
C2 C 0.44879(18) 0.23967(14) 0.66760(14) 0.0230(3) Uani 1 1 d .
C3 C 0.51134(18) 0.20896(14) 0.57673(14) 0.0244(3) Uani 1 1 d .
H3 H 0.6094 0.1819 0.5703 0.029 Uiso 1 1 calc R
C4 C 0.44450(18) 0.21391(14) 0.49436(14) 0.0231(3) Uani 1 1 d .
C5 C 0.5418(2) 0.21034(17) 0.38528(16) 0.0319(4) Uani 1 1 d .
H5A H 0.5164 0.1426 0.3783 0.048 Uiso 1 1 calc R
H5B H 0.6437 0.2038 0.3886 0.048 Uiso 1 1 calc R
H5C H 0.5282 0.2823 0.3181 0.048 Uiso 1 1 calc R
C6 C 0.25975(17) 0.31046(14) 0.78040(14) 0.0225(3) Uani 1 1 d .
C7 C 0.21293(18) 0.24058(15) 0.89915(14) 0.0259(3) Uani 1 1 d .
C8 C 0.1630(2) 0.29505(17) 0.97204(15) 0.0309(4) Uani 1 1 d .
H8 H 0.1290 0.2488 1.0529 0.037 Uiso 1 1 calc R
C9 C 0.1620(2) 0.41525(18) 0.92871(17) 0.0337(4) Uani 1 1 d .
H9 H 0.1284 0.4512 0.9797 0.040 Uiso 1 1 calc R
C10 C 0.2098(2) 0.48329(16) 0.81128(17) 0.0316(4) Uani 1 1 d .
H10 H 0.2097 0.5661 0.7821 0.038 Uiso 1 1 calc R
C11 C 0.25805(18) 0.43236(15) 0.73525(15) 0.0262(3) Uani 1 1 d .
C12 C 0.2177(2) 0.10945(16) 0.95013(16) 0.0365(4) Uani 1 1 d .
H12A H 0.1664 0.0770 1.0323 0.055 Uiso 1 1 calc R
H12B H 0.3194 0.0827 0.9419 0.055 Uiso 1 1 calc R
H12C H 0.1705 0.0829 0.9095 0.055 Uiso 1 1 calc R
C13 C 0.3060(2) 0.50826(16) 0.60718(16) 0.0370(4) Uani 1 1 d .
H13A H 0.2816 0.5901 0.5913 0.055 Uiso 1 1 calc R
H13B H 0.2559 0.4838 0.5667 0.055 Uiso 1 1 calc R
H13C H 0.4115 0.5003 0.5802 0.055 Uiso 1 1 calc R
C14 C 0.24250(18) 0.24864(15) 0.41032(14) 0.0240(3) Uani 1 1 d .
C15 C 0.22860(19) 0.36482(15) 0.33106(14) 0.0269(3) Uani 1 1 d .
C16 C 0.1472(2) 0.38754(17) 0.25210(15) 0.0326(4) Uani 1 1 d .
H16 H 0.1334 0.4660 0.1995 0.039 Uiso 1 1 calc R
C17 C 0.0864(2) 0.29736(19) 0.24942(16) 0.0360(4) Uani 1 1 d .
H17 H 0.0275 0.3142 0.1974 0.043 Uiso 1 1 calc R
C18 C 0.1106(2) 0.18329(18) 0.32163(16) 0.0342(4) Uani 1 1 d .
H18 H 0.0731 0.1218 0.3157 0.041 Uiso 1 1 calc R
C19 C 0.1890(2) 0.15639(16) 0.40341(15) 0.0287(4) Uani 1 1 d .
C20 C 0.2985(2) 0.46286(16) 0.33105(17) 0.0337(4) Uani 1 1 d .
H20A H 0.2723 0.5376 0.2728 0.051 Uiso 1 1 calc R
H20B H 0.4046 0.4528 0.3128 0.051 Uiso 1 1 calc R
H20C H 0.2642 0.4623 0.4075 0.051 Uiso 1 1 calc R
C21 C 0.2139(3) 0.03170(16) 0.48230(18) 0.0394(5) Uani 1 1 d .
H21A H 0.1689 -0.0203 0.4646 0.059 Uiso 1 1 calc R
H21B H 0.1703 0.0180 0.5628 0.059 Uiso 1 1 calc R
H21C H 0.3188 0.0157 0.4712 0.059 Uiso 1 1 calc R
C22 C -0.0752(2) 0.1417(2) 0.7273(3) 0.0571(7) Uani 1 1 d .
H22 H -0.1028 0.0617 0.7664 0.069 Uiso 1 1 calc R
C23 C -0.0537(2) 0.2083(3) 0.7783(2) 0.0608(8) Uani 1 1 d .
H23 H -0.0626 0.1825 0.8584 0.073 Uiso 1 1 calc R
C24 C -0.0165(2) 0.3199(2) 0.6916(3) 0.0572(7) Uani 1 1 d .
H24 H 0.0037 0.3846 0.7018 0.069 Uiso 1 1 calc R
C25 C -0.0139(2) 0.3204(2) 0.5885(2) 0.0500(6) Uani 1 1 d .
H25 H 0.0089 0.3854 0.5145 0.060 Uiso 1 1 calc R
C26 C -0.0504(2) 0.2096(2) 0.6114(2) 0.0510(6) Uani 1 1 d .
H26 H -0.0570 0.1850 0.5557 0.061 Uiso 1 1 calc R
C27 C 0.19058(18) -0.06487(14) 0.79091(14) 0.0245(3) Uani 1 1 d .
C28 C 0.29709(19) -0.15064(14) 0.85092(14) 0.0251(3) Uani 1 1 d .
C29 C 0.2596(2) -0.26743(16) 0.91714(17) 0.0376(4) Uani 1 1 d .
H29 H 0.1662 -0.2926 0.9252 0.045 Uiso 1 1 calc R
C30 C 0.3570(3) -0.34745(19) 0.9714(2) 0.0516(6) Uani 1 1 d .
H30 H 0.3306 -0.4274 1.0168 0.062 Uiso 1 1 calc R
C31 C 0.4924(3) -0.3114(2) 0.9599(2) 0.0552(6) Uani 1 1 d .
H31 H 0.5592 -0.3665 0.9976 0.066 Uiso 1 1 calc R
C32 C 0.5311(2) -0.1956(2) 0.8938(2) 0.0486(5) Uani 1 1 d .
H32 H 0.6248 -0.1711 0.8855 0.058 Uiso 1 1 calc R
C33 C 0.4338(2) -0.11491(16) 0.83926(17) 0.0338(4) Uani 1 1 d .
H33 H 0.4606 -0.0350 0.7939 0.041 Uiso 1 1 calc R
N1 N 0.30696(14) 0.25770(11) 0.70120(11) 0.0213(3) Uani 1 1 d .
N2 N 0.30191(15) 0.22539(12) 0.50613(11) 0.0224(3) Uani 1 1 d .
O1 O 0.23742(13) 0.04096(10) 0.73337(10) 0.0269(3) Uani 1 1 d .
O2 O 0.07248(16) -0.09782(12) 0.79820(13) 0.0441(4) Uani 1 1 d .
Cr1 Cr 0.16026(3) 0.19667(2) 0.65908(2) 0.02071(8) Uani 1 1 d .

loop_
_atom_site_aniso_label
_atom_site_aniso_U_11
_atom_site_aniso_U_22
_atom_site_aniso_U_33
_atom_site_aniso_U_23
_atom_site_aniso_U_13
_atom_site_aniso_U_12
C1 0.0238(9) 0.0465(11) 0.0421(11) -0.0263(9) -0.0112(7) 0.0016(8)
C2 0.0216(8) 0.0212(7) 0.0250(8) -0.0081(6) -0.0072(6) -0.0004(6)
C3 0.0181(7) 0.0241(8) 0.0288(8) -0.0113(7) -0.0043(6) 0.0024(6)
C4 0.0249(8) 0.0192(7) 0.0232(8) -0.0095(6) -0.0034(6) 0.0015(6)
C5 0.0275(9) 0.0391(10) 0.0289(9) -0.0184(8) -0.0028(7) 0.0047(8)
C6 0.0194(7) 0.0265(8) 0.0240(8) -0.0132(7) -0.0055(6) 0.0005(6)
C7 0.0248(8) 0.0285(8) 0.0250(8) -0.0123(7) -0.0068(6) 0.0007(7)
C8 0.0297(9) 0.0396(10) 0.0250(9) -0.0162(8) -0.0054(7) -0.0002(8)
C9 0.0300(9) 0.0429(10) 0.0383(10) -0.0281(9) -0.0082(8) 0.0061(8)
C10 0.0304(9) 0.0280(9) 0.0410(10) -0.0191(8) -0.0103(8) 0.0029(7)
C11 0.0236(8) 0.0271(8) 0.0282(8) -0.0124(7) -0.0065(6) 0.0003(7)
C12 0.0499(12) 0.0282(9) 0.0265(9) -0.0080(7) -0.0091(8) -0.0007(8)
C13 0.0475(12) 0.0254(9) 0.0310(10) -0.0080(8) -0.0058(8) -0.0031(8)
C14 0.0238(8) 0.0277(8) 0.0216(8) -0.0127(7) -0.0048(6) 0.0019(7)
C15 0.0292(9) 0.0282(8) 0.0240(8) -0.0129(7) -0.0067(7) 0.0037(7)
C16 0.0356(10) 0.0366(10) 0.0237(9) -0.0120(8) -0.0098(7) 0.0072(8)
C17 0.0332(10) 0.0536(12) 0.0306(10) -0.0254(9) -0.0129(8) 0.0067(9)
C18 0.0336(10) 0.0442(11) 0.0347(10) -0.0255(9) -0.0081(8) -0.0014(8)
C19 0.0308(9) 0.0308(9) 0.0272(9) -0.0158(7) -0.0059(7) -0.0001(7)
C20 0.0403(11) 0.0252(9) 0.0336(10) -0.0097(8) -0.0124(8) 0.0016(8)
C21 0.0512(12) 0.0281(9) 0.0438(11) -0.0179(9) -0.0151(9) -0.0015(9)
C22 0.0176(9) 0.0414(12) 0.088(2) -0.0124(13) -0.0059(10) 0.0011(9)
C23 0.0223(10) 0.119(2) 0.0329(11) -0.0315(14) -0.0070(8) 0.0209(13)
C24 0.0252(10) 0.0690(16) 0.114(2) -0.0715(18) -0.0258(12) 0.0210(11)
C25 0.0240(10) 0.0500(13) 0.0452(12) 0.0004(10) -0.0062(8) 0.0135(9)
C26 0.0211(9) 0.0908(19) 0.0721(16) -0.0619(16) -0.0196(10) 0.0166(11)
C27 0.0264(8) 0.0245(8) 0.0228(8) -0.0094(7) -0.0072(6) -0.0017(7)
C28 0.0287(9) 0.0235(8) 0.0231(8) -0.0106(7) -0.0062(6) 0.0008(7)
C29 0.0354(10) 0.0273(9) 0.0413(11) -0.0070(8) -0.0089(8) -0.0033(8)
C30 0.0534(14) 0.0276(10) 0.0551(14) -0.0007(9) -0.0169(11) 0.0017(10)
C31 0.0499(14) 0.0404(12) 0.0670(16) -0.0118(11) -0.0301(12) 0.0163(11)
C32 0.0367(11) 0.0435(12) 0.0674(15) -0.0194(11) -0.0266(11) 0.0064(10)
C33 0.0317(10) 0.0277(9) 0.0428(11) -0.0141(8) -0.0136(8) 0.0014(8)
N1 0.0210(7) 0.0220(6) 0.0207(6) -0.0097(5) -0.0045(5) 0.0005(5)
N2 0.0236(7) 0.0224(6) 0.0216(7) -0.0100(5) -0.0064(5) 0.0016(5)
O1 0.0242(6) 0.0219(6) 0.0319(6) -0.0085(5) -0.0084(5) -0.0005(5)
O2 0.0360(8) 0.0335(7) 0.0560(9) -0.0044(7) -0.0233(7) -0.0096(6)
Cr1 0.01683(13) 0.02245(14) 0.02247(14) -0.00960(10) -0.00557(9) 0.00183(10)

loop_
_atom_type_symbol
_atom_type_description
_atom_type_scat_dispersion_real
_atom_type_scat_dispersion_imag
_atom_type_scat_source
C C 0.0033 0.0016 'International Tables Vol C Tables 4.2.6.8 and 6.1.1.4'
H H 0.0000 0.0000 'International Tables Vol C Tables 4.2.6.8 and 6.1.1.4'
N N 0.0061 0.0033 'International Tables Vol C Tables 4.2.6.8 and 6.1.1.4'
O O 0.0106 0.0060 'International Tables Vol C Tables 4.2.6.8 and 6.1.1.4'
Cr Cr 0.3209 0.6236 'International Tables Vol C Tables 4.2.6.8 and 6.1.1.4'

loop_
_geom_angle_atom_site_label_1
_geom_angle_atom_site_label_2
_geom_angle_atom_site_label_3
_geom_angle
C2 C1 H1A 109.5
C2 C1 H1B 109.5
H1A C1 H1B 109.5
C2 C1 H1C 109.5
H1A C1 H1C 109.5
H1B C1 H1C 109.5
N1 C2 C3 123.59(15)
N1 C2 C1 119.66(15)
C3 C2 C1 116.72(15)
C2 C3 C4 126.69(15)
C2 C3 H3 116.7
C4 C3 H3 116.7
N2 C4 C3 123.12(15)
N2 C4 C5 119.21(15)
C3 C4 C5 117.63(15)
C4 C5 H5A 109.5
C4 C5 H5B 109.5
H5A C5 H5B 109.5
C4 C5 H5C 109.5
H5A C5 H5C 109.5
H5B C5 H5C 109.5
C7 C6 C11 121.15(15)
C7 C6 N1 120.32(14)
C11 C6 N1 118.51(14)
C8 C7 C6 118.48(16)
C8 C7 C12 119.33(16)
C6 C7 C12 122.18(15)
C9 C8 C7 120.95(17)
C9 C8 H8 119.5
C7 C8 H8 119.5
C8 C9 C10 119.99(16)
C8 C9 H9 120.0
C10 C9 H9 120.0
C9 C10 C11 120.87(17)
C9 C10 H10 119.6
C11 C10 H10 119.6
C10 C11 C6 118.55(16)
C10 C11 C13 120.02(16)
C6 C11 C13 121.43(15)
C7 C12 H12A 109.5
C7 C12 H12B 109.5
H12A C12 H12B 109.5
C7 C12 H12C 109.5
H12A C12 H12C 109.5
H12B C12 H12C 109.5
C11 C13 H13A 109.5
C11 C13 H13B 109.5
H13A C13 H13B 109.5
C11 C13 H13C 109.5
H13A C13 H13C 109.5
H13B C13 H13C 109.5
C19 C14 C15 121.14(16)
C19 C14 N2 119.68(15)
C15 C14 N2 118.96(14)
C16 C15 C14 118.32(16)
C16 C15 C20 120.45(16)
C14 C15 C20 121.23(16)
C17 C16 C15 120.68(18)
C17 C16 H16 119.7
C15 C16 H16 119.7
C18 C17 C16 120.28(17)
C18 C17 H17 119.9
C16 C17 H17 119.9
C17 C18 C19 121.01(17)
C17 C18 H18 119.5
C19 C18 H18 119.5
C18 C19 C14 118.21(17)
C18 C19 C21 120.60(17)
C14 C19 C21 121.18(16)
C15 C20 H20A 109.5
C15 C20 H20B 109.5
H20A C20 H20B 109.5
C15 C20 H20C 109.5
H20A C20 H20C 109.5
H20B C20 H20C 109.5
C19 C21 H21A 109.5
C19 C21 H21B 109.5
H21A C21 H21B 109.5
C19 C21 H21C 109.5
H21A C21 H21C 109.5
H21B C21 H21C 109.5
C26 C22 C23 108.5(2)
C26 C22 Cr1 72.00(12)
C23 C22 Cr1 71.94(13)
C26 C22 H22 125.8
C23 C22 H22 125.8
Cr1 C22 H22 122.0
C22 C23 C24 107.5(2)
C22 C23 Cr1 72.53(13)
C24 C23 Cr1 71.92(12)
C22 C23 H23 126.2
C24 C23 H23 126.2
Cr1 C23 H23 121.1
C25 C24 C23 108.0(2)
C25 C24 Cr1 72.07(12)
C23 C24 Cr1 72.12(13)
C25 C24 H24 126.0
C23 C24 H24 126.0
Cr1 C24 H24 121.5
C24 C25 C26 107.7(2)
C24 C25 Cr1 72.36(12)
C26 C25 Cr1 72.20(12)
C24 C25 H25 126.1
C26 C25 H25 126.2
Cr1 C25 H25 121.1
C22 C26 C25 108.3(2)
C22 C26 Cr1 72.80(13)
C25 C26 Cr1 71.92(12)
C22 C26 H26 125.8
C25 C26 H26 125.8
Cr1 C26 H26 121.2
O2 C27 O1 125.69(16)
O2 C27 C28 120.49(15)
O1 C27 C28 113.82(14)
C29 C28 C33 119.35(17)
C29 C28 C27 119.73(16)
C33 C28 C27 120.91(15)
C30 C29 C28 120.4(2)
C30 C29 H29 119.8
C28 C29 H29 119.8
C31 C30 C29 120.0(2)
C31 C30 H30 120.0
C29 C30 H30 120.0
C32 C31 C30 120.1(2)
C32 C31 H31 120.0
C30 C31 H31 120.0
C31 C32 C33 120.2(2)
C31 C32 H32 119.9
C33 C32 H32 119.9
C32 C33 C28 120.00(18)
C32 C33 H33 120.0
C28 C33 H33 120.0
C2 N1 C6 117.87(13)
C2 N1 Cr1 121.35(11)
C6 N1 Cr1 120.38(10)
C4 N2 C14 120.06(13)
C4 N2 Cr1 122.15(11)
C14 N2 Cr1 117.54(10)
C27 O1 Cr1 138.26(11)
O1 Cr1 N1 88.54(5)
O1 Cr1 N2 91.92(5)
N1 Cr1 N2 89.73(6)
O1 Cr1 C25 152.31(8)
N1 Cr1 C25 117.52(8)
N2 Cr1 C25 97.08(7)
O1 Cr1 C26 116.75(8)
N1 Cr1 C26 152.33(8)
N2 Cr1 C26 99.81(7)
C25 Cr1 C26 35.88(9)
O1 Cr1 C24 142.15(9)
N1 Cr1 C24 94.04(7)
N2 Cr1 C24 125.81(9)
C25 Cr1 C24 35.57(9)
C26 Cr1 C24 59.33(8)
O1 Cr1 C23 107.07(9)
N1 Cr1 C23 104.53(8)
N2 Cr1 C23 156.26(7)
C25 Cr1 C23 59.59(9)
C26 Cr1 C23 59.19(8)
C24 Cr1 C23 35.96(10)
O1 Cr1 C22 95.31(7)
N1 Cr1 C22 138.93(9)
N2 Cr1 C22 130.81(9)
C25 Cr1 C22 59.28(9)
C26 Cr1 C22 35.20(10)
C24 Cr1 C22 59.32(9)
C23 Cr1 C22 35.53(10)

loop_
_geom_bond_atom_site_label_1
_geom_bond_atom_site_label_2
_geom_bond_distance
C1 C2 1.507(2)
C1 H1A 0.9800
C1 H1B 0.9800
C1 H1C 0.9800
C2 N1 1.328(2)
C2 C3 1.397(2)
C3 C4 1.397(2)
C3 H3 0.9500
C4 N2 1.324(2)
C4 C5 1.511(2)
C5 H5A 0.9800
C5 H5B 0.9800
C5 H5C 0.9800
C6 C7 1.396(2)
C6 C11 1.397(2)
C6 N1 1.442(2)
C7 C8 1.389(2)
C7 C12 1.501(2)
C8 C9 1.378(3)
C8 H8 0.9500
C9 C10 1.380(3)
C9 H9 0.9500
C10 C11 1.389(2)
C10 H10 0.9500
C11 C13 1.505(2)
C12 H12A 0.9800
C12 H12B 0.9800
C12 H12C 0.9800
C13 H13A 0.9800
C13 H13B 0.9800
C13 H13C 0.9800
C14 C19 1.397(2)
C14 C15 1.400(2)
C14 N2 1.442(2)
C15 C16 1.391(2)
C15 C20 1.498(3)
C16 C17 1.378(3)
C16 H16 0.9500
C17 C18 1.373(3)
C17 H17 0.9500
C18 C19 1.391(3)
C18 H18 0.9500
C19 C21 1.497(3)
C20 H20A 0.9800
C20 H20B 0.9800
C20 H20C 0.9800
C21 H21A 0.9800
C21 H21B 0.9800
C21 H21C 0.9800
C22 C26 1.360(4)
C22 C23 1.373(4)
C22 Cr1 2.254(2)
C22 H22 0.9500
C23 C24 1.386(4)
C23 Cr1 2.247(2)
C23 H23 0.9500
C24 C25 1.370(4)
C24 Cr1 2.244(2)
C24 H24 0.9500
C25 C26 1.381(4)
C25 Cr1 2.241(2)
C25 H25 0.9500
C26 Cr1 2.244(2)
C26 H26 0.9500
C27 O2 1.221(2)
C27 O1 1.286(2)
C27 C28 1.503(2)
C28 C29 1.385(2)
C28 C33 1.386(3)
C29 C30 1.380(3)
C29 H29 0.9500
C30 C31 1.377(3)
C30 H30 0.9500
C31 C32 1.376(3)
C31 H31 0.9500
C32 C33 1.384(3)
C32 H32 0.9500
C33 H33 0.9500
N1 Cr1 2.0079(14)
N2 Cr1 2.0125(14)
O1 Cr1 1.9355(12)

loop_
_geom_torsion_atom_site_label_1
_geom_torsion_atom_site_label_2
_geom_torsion_atom_site_label_3
_geom_torsion_atom_site_label_4
_geom_torsion
N1 C2 C3 C4 13.1(3)
C1 C2 C3 C4 -164.90(17)
C2 C3 C4 N2 -14.8(3)
C2 C3 C4 C5 162.85(16)
C11 C6 C7 C8 0.6(2)
N1 C6 C7 C8 -177.51(15)
C11 C6 C7 C12 -178.19(17)
N1 C6 C7 C12 3.7(3)
C6 C7 C8 C9 -1.2(3)
C12 C7 C8 C9 177.62(18)
C7 C8 C9 C10 0.6(3)
C8 C9 C10 C11 0.6(3)
C9 C10 C11 C6 -1.2(3)
C9 C10 C11 C13 178.36(18)
C7 C6 C11 C10 0.6(3)
N1 C6 C11 C10 178.70(15)
C7 C6 C11 C13 -178.95(17)
N1 C6 C11 C13 -0.8(2)
C19 C14 C15 C16 6.4(3)
N2 C14 C15 C16 -168.27(15)
C19 C14 C15 C20 -173.96(16)
N2 C14 C15 C20 11.4(2)
C14 C15 C16 C17 -2.3(3)
C20 C15 C16 C17 178.02(17)
C15 C16 C17 C18 -2.7(3)
C16 C17 C18 C19 3.9(3)
C17 C18 C19 C14 0.1(3)
C17 C18 C19 C21 179.58(18)
C15 C14 C19 C18 -5.3(3)
N2 C14 C19 C18 169.32(16)
C15 C14 C19 C21 175.22(17)
N2 C14 C19 C21 -10.2(3)
C26 C22 C23 C24 0.7(2)
Cr1 C22 C23 C24 63.86(15)
C26 C22 C23 Cr1 -63.16(15)
C22 C23 C24 C25 -0.7(2)
Cr1 C23 C24 C25 63.58(15)
C22 C23 C24 Cr1 -64.26(15)
C23 C24 C25 C26 0.4(2)
Cr1 C24 C25 C26 64.01(14)
C23 C24 C25 Cr1 -63.62(15)
C23 C22 C26 C25 -0.5(2)
Cr1 C22 C26 C25 -63.58(14)
C23 C22 C26 Cr1 63.12(15)
C24 C25 C26 C22 0.0(2)
Cr1 C25 C26 C22 64.15(15)
C24 C25 C26 Cr1 -64.12(14)
O2 C27 C28 C29 -1.5(3)
O1 C27 C28 C29 179.18(16)
O2 C27 C28 C33 177.31(18)
O1 C27 C28 C33 -2.0(2)
C33 C28 C29 C30 0.3(3)
C27 C28 C29 C30 179.11(19)
C28 C29 C30 C31 0.0(4)
C29 C30 C31 C32 -0.3(4)
C30 C31 C32 C33 0.4(4)
C31 C32 C33 C28 -0.2(4)
C29 C28 C33 C32 -0.2(3)
C27 C28 C33 C32 -178.98(18)
C3 C2 N1 C6 -168.29(15)
C1 C2 N1 C6 9.6(2)
C3 C2 N1 Cr1 18.9(2)
C1 C2 N1 Cr1 -163.19(13)
C7 C6 N1 C2 -95.84(19)
C11 C6 N1 C2 86.02(19)
C7 C6 N1 Cr1 77.04(17)
C11 C6 N1 Cr1 -101.10(15)
C3 C4 N2 C14 170.07(15)
C5 C4 N2 C14 -7.6(2)
C3 C4 N2 Cr1 -15.8(2)
C5 C4 N2 Cr1 166.56(12)
C19 C14 N2 C4 97.28(19)
C15 C14 N2 C4 -87.98(19)
C19 C14 N2 Cr1 -77.13(17)
C15 C14 N2 Cr1 97.61(16)
O2 C27 O1 Cr1 13.7(3)
C28 C27 O1 Cr1 -167.00(12)
C27 O1 Cr1 N1 146.87(17)
C27 O1 Cr1 N2 -123.45(17)
C27 O1 Cr1 C25 -14.2(3)
C27 O1 Cr1 C26 -21.46(19)
C27 O1 Cr1 C24 52.2(2)
C27 O1 Cr1 C23 42.11(19)
C27 O1 Cr1 C22 7.84(19)
C2 N1 Cr1 O1 57.20(13)
C6 N1 Cr1 O1 -115.43(12)
C2 N1 Cr1 N2 -34.73(13)
C6 N1 Cr1 N2 152.65(12)
C2 N1 Cr1 C25 -132.58(13)
C6 N1 Cr1 C25 54.79(14)
C2 N1 Cr1 C26 -145.71(18)
C6 N1 Cr1 C26 41.7(2)
C2 N1 Cr1 C24 -160.62(15)
C6 N1 Cr1 C24 26.75(14)
C2 N1 Cr1 C23 164.46(14)
C6 N1 Cr1 C23 -8.17(14)
C2 N1 Cr1 C22 153.62(14)
C6 N1 Cr1 C22 -19.01(17)
C4 N2 Cr1 O1 -55.10(13)
C14 N2 Cr1 O1 119.19(11)
C4 N2 Cr1 N1 33.44(13)
C14 N2 Cr1 N1 -152.28(12)
C4 N2 Cr1 C25 151.15(14)
C14 N2 Cr1 C25 -34.57(13)
C4 N2 Cr1 C26 -172.67(14)
C14 N2 Cr1 C26 1.61(13)
C4 N2 Cr1 C24 128.23(13)
C14 N2 Cr1 C24 -57.49(14)
C4 N2 Cr1 C23 161.2(2)
C14 N2 Cr1 C23 -24.5(3)
C4 N2 Cr1 C22 -153.80(13)
C14 N2 Cr1 C22 20.48(16)
C24 C25 Cr1 O1 104.9(2)
C26 C25 Cr1 O1 -11.1(2)
C24 C25 Cr1 N1 -53.71(17)
C26 C25 Cr1 N1 -169.63(13)
C24 C25 Cr1 N2 -147.12(15)
C26 C25 Cr1 N2 96.96(14)
C24 C25 Cr1 C26 115.9(2)
C26 C25 Cr1 C24 -115.9(2)
C24 C25 Cr1 C23 37.57(16)
C26 C25 Cr1 C23 -78.36(16)
C24 C25 Cr1 C22 79.08(17)
C26 C25 Cr1 C22 -36.85(14)
C22 C26 Cr1 O1 57.68(16)
C25 C26 Cr1 O1 174.27(12)
C22 C26 Cr1 N1 -96.5(2)
C25 C26 Cr1 N1 20.1(3)
C22 C26 Cr1 N2 154.87(15)
C25 C26 Cr1 N2 -88.54(14)
C22 C26 Cr1 C25 -116.6(2)
C22 C26 Cr1 C24 -79.13(17)
C25 C26 Cr1 C24 37.47(15)
C22 C26 Cr1 C23 -37.03(16)
C25 C26 Cr1 C23 79.56(16)
C25 C26 Cr1 C22 116.6(2)
C25 C24 Cr1 O1 -132.94(16)
C23 C24 Cr1 O1 -16.5(2)
C25 C24 Cr1 N1 134.23(15)
C23 C24 Cr1 N1 -109.32(15)
C25 C24 Cr1 N2 41.63(18)
C23 C24 Cr1 N2 158.08(14)
C23 C24 Cr1 C25 116.5(2)
C25 C24 Cr1 C26 -37.79(14)
C23 C24 Cr1 C26 78.66(16)
C25 C24 Cr1 C23 -116.5(2)
C25 C24 Cr1 C22 -78.96(16)
C23 C24 Cr1 C22 37.49(15)
C22 C23 Cr1 O1 -74.74(16)
C24 C23 Cr1 O1 169.50(13)
C22 C23 Cr1 N1 -167.72(14)
C24 C23 Cr1 N1 76.51(15)
C22 C23 Cr1 N2 67.0(3)
C24 C23 Cr1 N2 -48.8(3)
C22 C23 Cr1 C25 78.61(16)
C24 C23 Cr1 C25 -37.15(14)
C22 C23 Cr1 C26 36.68(15)
C24 C23 Cr1 C26 -79.08(16)
C22 C23 Cr1 C24 115.8(2)
C24 C23 Cr1 C22 -115.8(2)
C26 C22 Cr1 O1 -130.72(15)
C23 C22 Cr1 O1 112.15(16)
C26 C22 Cr1 N1 135.39(15)
C23 C22 Cr1 N1 18.3(2)
C26 C22 Cr1 N2 -33.56(18)
C23 C22 Cr1 N2 -150.69(15)
C26 C22 Cr1 C25 37.56(14)
C23 C22 Cr1 C25 -79.57(17)
C23 C22 Cr1 C26 -117.1(2)
C26 C22 Cr1 C24 79.18(16)
C23 C22 Cr1 C24 -37.95(15)
C26 C22 Cr1 C23 117.1(2)
